data_4305997
loop_
_publ_author_name
'Roberto Pattacini'
'G\"unter Margraf'
'Abdelatif Messaoudi'
'Nicola Oberbeckmann-Winter'
'Pierre Braunstein'

_publ_contact_author_address
;Laboratoire de Chimie de Coordination
CNRS-Universit\'e Louis Pasteur
Institut Le Bel - 4 rue Blaise Pascal
67070 Strasbourg Cedex - France
;
_publ_contact_author_email braunst@chimie.u-strasbg.fr
_publ_contact_author_fax +33(0)390241322
_publ_contact_author_name 'Dr. Pierre Braunstein'
_publ_contact_author_phone +33(0)390241308
_publ_section_title
;
Formation of P-C Bonds under Unexpectedly Mild Conditions. Phosphoryl
Migration and Metal Coordination of Diphenylphosphinomethyl-oxazolines and
-thiazolines
;
_journal_name_full 'Inorganic Chemistry'
_journal_page_first 9886
_journal_page_last 9897
_journal_paper_doi 10.1021/ic800934h
_journal_volume 47
_journal_year 2008
_chemical_formula_moiety '4(C25 H28 N2 P Pd S), 4(C F3 O3 S), C4 H10 O '
_chemical_formula_sum 'C54 H61 F6 N4 O6.5 P2 Pd2 S4'
_chemical_formula_weight 1387.05
_space_group_IT_number 2
_symmetry_cell_setting triclinic
_symmetry_Int_Tables_number 2
_symmetry_space_group_name_Hall '-P 1'
_symmetry_space_group_name_H-M 'P -1'
_atom_sites_solution_hydrogens geom
_atom_sites_solution_primary direct
_atom_sites_solution_secondary difmap
_audit_creation_method SHELXL-97
_cell_angle_alpha 96.3772(4)
_cell_angle_beta 92.9540(4)
_cell_angle_gamma 107.7705(7)
_cell_formula_units_Z 2
_cell_length_a 9.6076(1)
_cell_length_b 12.7675(1)
_cell_length_c 25.3804(4)
_cell_measurement_reflns_used 27216
_cell_measurement_temperature 173(2)
_cell_measurement_theta_max 30.034
_cell_measurement_theta_min 0.998
_cell_volume 2934.37(6)
_computing_cell_refinement 'HKL Scalepack (Otwinowski & Minor 1997)'
_computing_data_reduction 'HKL Denzo and Scalepack (Otwinowski & Minor 1997)'
_computing_molecular_graphics ORTEP-3
_computing_publication_material PLATON
_computing_structure_refinement 'SHELXL-97 (Sheldrick, 1997)'
_computing_structure_solution 'SHELXS-97 (Sheldrick, 1997)'
_diffrn_ambient_temperature 173(2)
_diffrn_detector_area_resol_mean 9
_diffrn_measured_fraction_theta_full 0.999
_diffrn_measured_fraction_theta_max 0.999
_diffrn_measurement_device_type KappaCCD
_diffrn_measurement_method CCD
_diffrn_radiation_monochromator graphite
_diffrn_radiation_probe x-ray
_diffrn_radiation_type MoK\a
_diffrn_radiation_wavelength 0.71073
_diffrn_reflns_av_R_equivalents 0.0445
_diffrn_reflns_av_sigmaI/netI 0.0599
_diffrn_reflns_limit_h_max 11
_diffrn_reflns_limit_h_min -12
_diffrn_reflns_limit_k_max 16
_diffrn_reflns_limit_k_min -15
_diffrn_reflns_limit_l_max 30
_diffrn_reflns_limit_l_min -31
_diffrn_reflns_number 31900
_diffrn_reflns_theta_full 26.50
_diffrn_reflns_theta_max 26.50
_diffrn_reflns_theta_min 1.62
_diffrn_source 'fine-focus sealed tube'
_exptl_absorpt_coefficient_mu 0.881
_exptl_absorpt_correction_type none
_exptl_crystal_colour orange
_exptl_crystal_density_diffrn 1.570
_exptl_crystal_density_method 'not measured'
_exptl_crystal_description prism
_exptl_crystal_F_000 1410
_exptl_crystal_size_max 0.07
_exptl_crystal_size_mid 0.07
_exptl_crystal_size_min 0.03
_refine_diff_density_max 1.164
_refine_diff_density_min -1.039
_refine_diff_density_rms 0.144
_refine_ls_extinction_method none
_refine_ls_goodness_of_fit_ref 1.075
_refine_ls_hydrogen_treatment constr
_refine_ls_matrix_type full
_refine_ls_number_parameters 739
_refine_ls_number_reflns 12127
_refine_ls_number_restraints 35
_refine_ls_restrained_S_all 1.083
_refine_ls_R_factor_all 0.0701
_refine_ls_R_factor_gt 0.0452
_refine_ls_shift/su_max 0.003
_refine_ls_shift/su_mean 0.000
_refine_ls_structure_factor_coef Fsqd
_refine_ls_weighting_details
; calc
 [1.00000+0.00000exp(0.00(sin\q/\l)^2^)]/
   [\s^2^(Fo^2^)+0.0000+0.1311*P+(0.0796P)^2^+1.0000sin\q/\l]
 where P = 0.33333Fo^2^ + 0.66667Fc^2^
;
_refine_ls_weighting_scheme calc
_refine_ls_wR_factor_gt 0.1250
_refine_ls_wR_factor_ref 0.1401
_reflns_number_gt 9078
_reflns_number_total 12127
_reflns_threshold_expression >2sigma(I)
_cod_data_source_file ic800934h_si_001_6.cif
_cod_data_source_block Compound8
_cod_original_cell_volume 2934.367(61)
_cod_original_formula_sum 'C54 H61 F6 N4 O6.50 P2 Pd2 S4'
_cod_database_code 4305997

loop_
_symmetry_equiv_pos_as_xyz
'x, y, z'
'-x, -y, -z'

loop_
_atom_site_label
_atom_site_type_symbol
_atom_site_fract_x
_atom_site_fract_y
_atom_site_fract_z
_atom_site_U_iso_or_equiv
_atom_site_adp_type
_atom_site_occupancy
_atom_site_symmetry_multiplicity
_atom_site_calc_flag
_atom_site_refinement_flags
_atom_site_disorder_assembly
_atom_site_disorder_group
Pd1A Pd 0.69979(3) 0.86237(2) 0.821476(11) 0.02803(10) Uani 1 1 d . . .
P1A P 0.81164(10) 0.87354(8) 0.90155(4) 0.0256(2) Uani 1 1 d . . .
N1A N 0.9220(3) 0.9396(3) 0.80281(13) 0.0323(8) Uani 1 1 d . . .
N2A N 0.5708(4) 0.8499(3) 0.74681(14) 0.0393(9) Uani 1 1 d . . .
S1A S 1.19879(11) 1.04917(10) 0.82576(5) 0.0444(3) Uani 1 1 d . . .
C1A C 0.9766(5) 0.9638(4) 0.75124(17) 0.0480(12) Uani 1 1 d . . .
H1A1 H 0.9232 1.0093 0.7351 0.058 Uiso 1 1 calc R . .
H1A2 H 0.9566 0.8934 0.7272 0.058 Uiso 1 1 calc R . .
C2A C 1.1361(5) 1.0240(5) 0.7563(2) 0.0650(16) Uani 1 1 d . . .
H2A1 H 1.1548 1.0951 0.7415 0.078 Uiso 1 1 calc R . .
H2A2 H 1.1886 0.9788 0.7364 0.078 Uiso 1 1 calc R . .
C3A C 1.0220(4) 0.9792(3) 0.84110(15) 0.0289(8) Uani 1 1 d . . .
C4A C 0.9940(4) 0.9720(3) 0.89749(15) 0.0311(9) Uani 1 1 d . . .
H4A1 H 0.9995 1.0460 0.9156 0.037 Uiso 1 1 calc R . .
H4A2 H 1.0696 0.9470 0.9156 0.037 Uiso 1 1 calc R . .
C5A C 0.5013(4) 0.7921(3) 0.84455(16) 0.0319(9) Uani 1 1 d . . .
C6A C 0.4580(4) 0.7294(3) 0.88584(17) 0.0360(10) Uani 1 1 d . . .
H6A H 0.5307 0.7167 0.9088 0.043 Uiso 1 1 calc R . .
C7A C 0.3104(4) 0.6847(4) 0.89424(19) 0.0455(11) Uani 1 1 d . . .
H7A H 0.2839 0.6415 0.9224 0.055 Uiso 1 1 calc R . .
C8A C 0.2022(5) 0.7030(4) 0.8617(2) 0.0562(14) Uani 1 1 d . . .
H8A H 0.1019 0.6738 0.8679 0.067 Uiso 1 1 calc R . .
C9A C 0.2418(5) 0.7638(4) 0.8207(2) 0.0507(13) Uani 1 1 d . . .
H9A H 0.1679 0.7765 0.7983 0.061 Uiso 1 1 calc R . .
C10A C 0.3884(4) 0.8073(4) 0.81116(18) 0.0413(10) Uani 1 1 d . . .
C11A C 0.4353(5) 0.8699(4) 0.7662(2) 0.0497(12) Uani 1 1 d . . .
H11A H 0.4553 0.9502 0.7778 0.060 Uiso 1 1 calc R . .
H11B H 0.3557 0.8463 0.7369 0.060 Uiso 1 1 calc R . .
C12A C 0.5313(6) 0.7360(4) 0.71848(18) 0.0504(12) Uani 1 1 d . . .
H12A H 0.4869 0.6828 0.7426 0.076 Uiso 1 1 calc R . .
H12B H 0.6197 0.7217 0.7063 0.076 Uiso 1 1 calc R . .
H12C H 0.4610 0.7279 0.6877 0.076 Uiso 1 1 calc R . .
C13A C 0.6302(6) 0.9281(4) 0.7083(2) 0.0597(15) Uani 1 1 d . . .
H13A H 0.7073 0.9067 0.6905 0.090 Uiso 1 1 calc R . .
H13B H 0.6713 1.0035 0.7273 0.090 Uiso 1 1 calc R . .
H13C H 0.5512 0.9257 0.6818 0.090 Uiso 1 1 calc R . .
C14A C 0.8439(4) 0.7468(3) 0.91585(16) 0.0320(9) Uani 1 1 d . . .
C15A C 0.9247(5) 0.7420(4) 0.96150(18) 0.0420(11) Uani 1 1 d . . .
H15A H 0.9617 0.8060 0.9873 0.050 Uiso 1 1 calc R . .
C16A C 0.9523(5) 0.6449(5) 0.9700(2) 0.0601(15) Uani 1 1 d . . .
H16A H 1.0087 0.6422 1.0014 0.072 Uiso 1 1 calc R . .
C17A C 0.8979(6) 0.5522(4) 0.9328(2) 0.0622(15) Uani 1 1 d . . .
H17A H 0.9177 0.4857 0.9387 0.075 Uiso 1 1 calc R . .
C18A C 0.8156(5) 0.5538(4) 0.8873(2) 0.0524(13) Uani 1 1 d . . .
H18A H 0.7773 0.4887 0.8622 0.063 Uiso 1 1 calc R . .
C19A C 0.7886(4) 0.6508(3) 0.87808(18) 0.0374(10) Uani 1 1 d . . .
H19A H 0.7330 0.6529 0.8464 0.045 Uiso 1 1 calc R . .
C20A C 0.7476(4) 0.9295(3) 0.96114(15) 0.0292(9) Uani 1 1 d . . .
C21A C 0.7535(4) 1.0411(3) 0.96646(16) 0.0337(9) Uani 1 1 d . . .
H21A H 0.7927 1.0862 0.9400 0.040 Uiso 1 1 calc R . .
C22A C 0.7011(4) 1.0851(4) 1.01105(17) 0.0390(10) Uani 1 1 d . . .
H22A H 0.7061 1.1611 1.0153 0.047 Uiso 1 1 calc R . .
C23A C 0.6420(4) 1.0194(4) 1.04931(17) 0.0392(10) Uani 1 1 d . . .
H23A H 0.6067 1.0504 1.0796 0.047 Uiso 1 1 calc R . .
C24A C 0.6343(4) 0.9098(4) 1.04363(16) 0.0398(10) Uani 1 1 d . . .
H24A H 0.5929 0.8649 1.0699 0.048 Uiso 1 1 calc R . .
C25A C 0.6865(4) 0.8641(4) 0.99993(16) 0.0347(9) Uani 1 1 d . . .
H25A H 0.6807 0.7880 0.9963 0.042 Uiso 1 1 calc R . .
Pd1B Pd 0.48247(3) 0.30108(2) 0.580003(11) 0.02811(10) Uani 1 1 d . . .
P1B P 0.55569(11) 0.34613(8) 0.66637(4) 0.0281(2) Uani 1 1 d . . .
N1B N 0.6467(4) 0.2188(3) 0.58626(13) 0.0331(8) Uani 1 1 d . . .
N2B N 0.3969(4) 0.2468(3) 0.49813(13) 0.0370(8) Uani 1 1 d . . .
S1B S 0.82940(14) 0.14659(12) 0.63909(5) 0.0521(3) Uani 1 1 d . . .
C1B C 0.7363(6) 0.1901(5) 0.54601(19) 0.0612(15) Uani 1 1 d . . .
H1B1 H 0.7677 0.2510 0.5239 0.073 Uiso 1 1 calc R . .
H1B2 H 0.6776 0.1221 0.5224 0.073 Uiso 1 1 calc R . .
C2B C 0.8688(6) 0.1710(5) 0.5718(2) 0.0594(14) Uani 1 1 d . . .
H2B1 H 0.9563 0.2368 0.5721 0.071 Uiso 1 1 calc R . .
H2B2 H 0.8877 0.1060 0.5522 0.071 Uiso 1 1 calc R . .
C3B C 0.6809(4) 0.1971(3) 0.63252(17) 0.0351(9) Uani 1 1 d . . .
C4B C 0.6020(5) 0.2208(3) 0.67932(16) 0.0364(10) Uani 1 1 d . . .
H4B1 H 0.6660 0.2349 0.7129 0.044 Uiso 1 1 calc R . .
H4B2 H 0.5123 0.1581 0.6815 0.044 Uiso 1 1 calc R . .
C5B C 0.3405(4) 0.3875(3) 0.57739(16) 0.0332(9) Uani 1 1 d . . .
C6B C 0.3355(4) 0.4788(3) 0.61183(17) 0.0343(9) Uani 1 1 d . . .
H6B H 0.4046 0.5060 0.6422 0.041 Uiso 1 1 calc R . .
C7B C 0.2299(5) 0.5306(4) 0.60216(19) 0.0469(11) Uani 1 1 d . . .
H7B H 0.2269 0.5920 0.6264 0.056 Uiso 1 1 calc R . .
C8B C 0.1319(6) 0.4944(5) 0.5588(2) 0.0607(15) Uani 1 1 d . . .
H8B H 0.0609 0.5307 0.5526 0.073 Uiso 1 1 calc R . .
C9B C 0.1350(5) 0.4044(5) 0.5233(2) 0.0610(15) Uani 1 1 d . . .
H9B H 0.0666 0.3794 0.4927 0.073 Uiso 1 1 calc R . .
C10B C 0.2382(5) 0.3510(4) 0.53264(18) 0.0420(11) Uani 1 1 d . . .
C11B C 0.2432(5) 0.2511(4) 0.49673(19) 0.0465(11) Uani 1 1 d . . .
H11C H 0.1782 0.1830 0.5085 0.056 Uiso 1 1 calc R . .
H11D H 0.2078 0.2549 0.4599 0.056 Uiso 1 1 calc R . .
C12B C 0.4835(6) 0.3262(4) 0.46442(19) 0.0585(14) Uani 1 1 d . . .
H12D H 0.4426 0.3036 0.4272 0.088 Uiso 1 1 calc R . .
H12E H 0.5858 0.3266 0.4674 0.088 Uiso 1 1 calc R . .
H12F H 0.4793 0.4008 0.4763 0.088 Uiso 1 1 calc R . .
C13B C 0.3945(6) 0.1337(4) 0.47761(19) 0.0537(13) Uani 1 1 d . . .
H13D H 0.3373 0.1105 0.4428 0.081 Uiso 1 1 calc R . .
H13E H 0.3493 0.0825 0.5025 0.081 Uiso 1 1 calc R . .
H13F H 0.4951 0.1327 0.4738 0.081 Uiso 1 1 calc R . .
C14B C 0.4361(4) 0.3695(3) 0.71554(16) 0.0322(9) Uani 1 1 d . . .
C15B C 0.4844(5) 0.4500(4) 0.75970(18) 0.0427(11) Uani 1 1 d . . .
H15B H 0.5852 0.4926 0.7656 0.051 Uiso 1 1 calc R . .
C16B C 0.3886(6) 0.4686(4) 0.7947(2) 0.0622(15) Uani 1 1 d . . .
H16B H 0.4235 0.5232 0.8251 0.075 Uiso 1 1 calc R . .
C17B C 0.2420(6) 0.4089(5) 0.7863(2) 0.0634(15) Uani 1 1 d . . .
H17B H 0.1760 0.4220 0.8109 0.076 Uiso 1 1 calc R . .
C18B C 0.1915(5) 0.3311(4) 0.7428(2) 0.0561(13) Uani 1 1 d . . .
H18B H 0.0900 0.2904 0.7367 0.067 Uiso 1 1 calc R . .
C19B C 0.2884(5) 0.3113(4) 0.70722(19) 0.0469(11) Uani 1 1 d . . .
H19B H 0.2526 0.2570 0.6768 0.056 Uiso 1 1 calc R . .
C20B C 0.7275(4) 0.4583(3) 0.67960(16) 0.0335(9) Uani 1 1 d . . .
C21B C 0.8292(5) 0.4647(4) 0.72206(18) 0.0460(11) Uani 1 1 d . . .
H21B H 0.8089 0.4102 0.7457 0.055 Uiso 1 1 calc R . .
C22B C 0.9597(5) 0.5510(5) 0.7294(2) 0.0609(14) Uani 1 1 d . . .
H22B H 1.0301 0.5555 0.7580 0.073 Uiso 1 1 calc R . .
C23B C 0.9878(5) 0.6304(4) 0.6954(2) 0.0612(15) Uani 1 1 d . . .
H23B H 1.0772 0.6901 0.7012 0.073 Uiso 1 1 calc R . .
C24B C 0.8907(5) 0.6252(4) 0.6539(2) 0.0537(13) Uani 1 1 d . . .
H24B H 0.9122 0.6805 0.6307 0.064 Uiso 1 1 calc R . .
C25B C 0.7584(4) 0.5380(3) 0.64535(18) 0.0402(10) Uani 1 1 d . . .
H25B H 0.6900 0.5334 0.6161 0.048 Uiso 1 1 calc R . .
O1 O 0.9179(4) 0.1883(3) 0.87140(15) 0.0643(10) Uani 1 1 d . . .
O2 O 0.9083(4) 0.3510(3) 0.83298(18) 0.0758(12) Uani 1 1 d . . .
O3 O 0.8259(4) 0.1719(4) 0.77950(15) 0.0728(11) Uani 1 1 d . . .
S2 S 0.85076(12) 0.23322(10) 0.83179(5) 0.0431(3) Uani 1 1 d . . .
C26 C 0.6684(6) 0.2136(5) 0.8520(2) 0.0563(13) Uani 1 1 d . . .
F1 F 0.5962(3) 0.1060(2) 0.85416(13) 0.0668(8) Uani 1 1 d . . .
F2 F 0.6715(4) 0.2659(3) 0.90084(15) 0.0851(11) Uani 1 1 d . . .
F3 F 0.5885(4) 0.2520(4) 0.81999(17) 0.1103(15) Uani 1 1 d . . .
O4 O 0.2249(5) 0.8721(4) 0.65816(15) 0.1001(16) Uani 1 1 d . . .
O5 O 0.3494(4) 0.9523(4) 0.58403(19) 0.0879(14) Uani 1 1 d . . .
O6 O 0.1385(5) 0.7836(3) 0.56898(16) 0.0786(12) Uani 1 1 d . . .
S3 S 0.21909(16) 0.88649(14) 0.60353(5) 0.0630(4) Uani 1 1 d . . .
C27 C 0.1011(4) 0.9673(3) 0.59780(15) 0.0324(9) Uani 1 1 d . . .
F4 F 0.1497(4) 1.0673(3) 0.62551(16) 0.0943(12) Uani 1 1 d . . .
F5 F 0.0673(4) 0.9794(3) 0.54819(12) 0.0768(10) Uani 1 1 d . . .
F6 F -0.0300(3) 0.9195(3) 0.61725(13) 0.0765(9) Uani 1 1 d . . .
O7 O 0.4531(15) 0.5766(10) 0.0097(5) 0.192(7) Uani 0.50 1 d PDU A -1
C28 C 0.401(3) 0.4211(17) -0.0711(5) 0.108(7) Uani 0.50 1 d PDU A -1
C29 C 0.4211(10) 0.4597(8) -0.0126(4) 0.042(2) Uani 0.50 1 d PDU A -1
C30 C 0.5770(19) 0.5862(18) 0.0531(8) 0.134(9) Uani 0.50 1 d PDU A -1
C31 C 0.7323(14) 0.6376(14) 0.0807(6) 0.106(5) Uani 0.50 1 d PDU A -1

loop_
_atom_site_aniso_label
_atom_site_aniso_U_11
_atom_site_aniso_U_22
_atom_site_aniso_U_33
_atom_site_aniso_U_23
_atom_site_aniso_U_13
_atom_site_aniso_U_12
Pd1A 0.03176(17) 0.03064(18) 0.02266(18) 0.00054(13) -0.00011(12) 0.01265(13)
P1A 0.0260(5) 0.0304(5) 0.0208(5) 0.0018(4) 0.0022(4) 0.0101(4)
N1A 0.0376(18) 0.0363(19) 0.0263(19) 0.0053(15) 0.0070(15) 0.0152(15)
N2A 0.044(2) 0.038(2) 0.032(2) 0.0018(16) -0.0098(16) 0.0110(16)
S1A 0.0349(6) 0.0592(7) 0.0394(7) 0.0110(6) 0.0143(5) 0.0118(5)
C1A 0.057(3) 0.063(3) 0.027(2) 0.013(2) 0.013(2) 0.020(2)
C2A 0.055(3) 0.102(5) 0.036(3) 0.017(3) 0.013(2) 0.018(3)
C3A 0.031(2) 0.031(2) 0.028(2) 0.0044(17) 0.0085(16) 0.0142(16)
C4A 0.0272(19) 0.040(2) 0.026(2) 0.0066(18) 0.0056(16) 0.0104(16)
C5A 0.035(2) 0.031(2) 0.030(2) -0.0072(17) 0.0000(17) 0.0149(17)
C6A 0.031(2) 0.039(2) 0.034(2) -0.0087(19) 0.0051(17) 0.0098(17)
C7A 0.036(2) 0.049(3) 0.044(3) -0.009(2) 0.012(2) 0.007(2)
C8A 0.030(2) 0.063(3) 0.065(4) -0.014(3) 0.007(2) 0.006(2)
C9A 0.033(2) 0.062(3) 0.053(3) -0.011(3) -0.008(2) 0.018(2)
C10A 0.040(2) 0.046(3) 0.035(3) -0.010(2) -0.0073(19) 0.0163(19)
C11A 0.042(3) 0.053(3) 0.052(3) 0.000(2) -0.013(2) 0.018(2)
C12A 0.071(3) 0.042(3) 0.030(3) -0.007(2) -0.003(2) 0.012(2)
C13A 0.065(3) 0.062(3) 0.045(3) 0.023(3) -0.015(2) 0.008(3)
C14A 0.031(2) 0.036(2) 0.033(2) 0.0069(18) 0.0087(17) 0.0142(17)
C15A 0.044(2) 0.045(3) 0.040(3) 0.011(2) -0.002(2) 0.017(2)
C16A 0.059(3) 0.067(4) 0.067(4) 0.036(3) 0.000(3) 0.030(3)
C17A 0.070(3) 0.045(3) 0.085(4) 0.030(3) 0.013(3) 0.029(3)
C18A 0.057(3) 0.032(3) 0.073(4) 0.011(2) 0.015(3) 0.019(2)
C19A 0.040(2) 0.036(2) 0.038(2) 0.0070(19) 0.0073(18) 0.0127(18)
C20A 0.0241(19) 0.037(2) 0.025(2) -0.0018(17) -0.0022(15) 0.0098(16)
C21A 0.034(2) 0.041(2) 0.027(2) -0.0002(18) 0.0010(17) 0.0163(18)
C22A 0.038(2) 0.047(3) 0.033(2) -0.008(2) -0.0015(18) 0.0194(19)
C23A 0.030(2) 0.059(3) 0.030(2) -0.011(2) 0.0035(17) 0.0206(19)
C24A 0.029(2) 0.059(3) 0.026(2) 0.002(2) 0.0069(17) 0.0058(19)
C25A 0.028(2) 0.043(2) 0.029(2) -0.0012(19) 0.0032(16) 0.0060(17)
Pd1B 0.03489(18) 0.02726(17) 0.02245(17) 0.00198(12) 0.00430(12) 0.01034(13)
P1B 0.0341(5) 0.0297(5) 0.0225(5) 0.0030(4) 0.0043(4) 0.0125(4)
N1B 0.0408(19) 0.0320(18) 0.0303(19) 0.0017(15) 0.0080(15) 0.0168(15)
N2B 0.049(2) 0.035(2) 0.0218(18) -0.0010(15) 0.0002(15) 0.0075(15)
S1B 0.0586(7) 0.0675(8) 0.0484(8) 0.0151(6) 0.0155(6) 0.0419(6)
C1B 0.076(4) 0.092(4) 0.037(3) 0.007(3) 0.022(3) 0.056(3)
C2B 0.061(3) 0.078(4) 0.052(3) 0.014(3) 0.023(3) 0.036(3)
C3B 0.044(2) 0.029(2) 0.035(2) -0.0003(18) 0.0056(18) 0.0160(18)
C4B 0.047(2) 0.037(2) 0.031(2) 0.0116(19) 0.0101(18) 0.0176(19)
C5B 0.037(2) 0.034(2) 0.033(2) 0.0107(18) 0.0062(17) 0.0136(17)
C6B 0.039(2) 0.037(2) 0.031(2) 0.0042(18) 0.0047(17) 0.0186(18)
C7B 0.055(3) 0.047(3) 0.047(3) 0.007(2) 0.006(2) 0.028(2)
C8B 0.068(3) 0.067(4) 0.061(4) 0.007(3) -0.010(3) 0.045(3)
C9B 0.057(3) 0.068(4) 0.060(4) 0.007(3) -0.019(3) 0.026(3)
C10B 0.045(2) 0.041(3) 0.040(3) 0.007(2) -0.003(2) 0.013(2)
C11B 0.048(3) 0.048(3) 0.038(3) 0.003(2) -0.007(2) 0.009(2)
C12B 0.073(3) 0.060(3) 0.030(3) 0.010(2) 0.010(2) 0.002(3)
C13B 0.072(3) 0.043(3) 0.041(3) -0.013(2) -0.004(2) 0.020(2)
C14B 0.041(2) 0.030(2) 0.030(2) 0.0061(17) 0.0069(17) 0.0148(17)
C15B 0.042(2) 0.043(3) 0.038(3) -0.004(2) 0.0115(19) 0.0077(19)
C16B 0.062(3) 0.056(3) 0.056(3) -0.019(3) 0.027(3) 0.006(3)
C17B 0.066(3) 0.068(4) 0.061(4) 0.001(3) 0.034(3) 0.027(3)
C18B 0.043(3) 0.065(3) 0.055(3) 0.000(3) 0.023(2) 0.009(2)
C19B 0.043(3) 0.051(3) 0.040(3) -0.003(2) 0.011(2) 0.007(2)
C20B 0.035(2) 0.034(2) 0.032(2) -0.0008(18) 0.0072(17) 0.0134(17)
C21B 0.043(2) 0.051(3) 0.039(3) 0.001(2) -0.004(2) 0.011(2)
C22B 0.049(3) 0.070(4) 0.056(3) 0.004(3) -0.011(2) 0.012(3)
C23B 0.035(3) 0.059(3) 0.070(4) -0.021(3) 0.001(2) -0.003(2)
C24B 0.057(3) 0.043(3) 0.051(3) 0.004(2) 0.011(2) 0.001(2)
C25B 0.040(2) 0.039(2) 0.040(3) 0.004(2) 0.0030(19) 0.0090(18)
O1 0.057(2) 0.073(2) 0.074(3) 0.035(2) 0.0099(19) 0.0281(18)
O2 0.076(3) 0.046(2) 0.121(4) 0.034(2) 0.055(2) 0.0269(18)
O3 0.077(3) 0.095(3) 0.047(2) -0.002(2) 0.0187(19) 0.028(2)
S2 0.0491(6) 0.0403(6) 0.0488(7) 0.0148(5) 0.0174(5) 0.0221(5)
C26 0.061(3) 0.063(4) 0.056(3) 0.024(3) 0.023(3) 0.028(3)
F1 0.0588(17) 0.0541(19) 0.077(2) 0.0049(16) 0.0171(15) 0.0020(14)
F2 0.093(2) 0.064(2) 0.095(3) -0.0035(19) 0.058(2) 0.0169(18)
F3 0.073(2) 0.169(4) 0.137(4) 0.092(3) 0.040(2) 0.078(3)
O4 0.128(4) 0.165(5) 0.042(2) 0.023(3) -0.005(2) 0.095(4)
O5 0.044(2) 0.110(4) 0.107(4) 0.003(3) 0.004(2) 0.024(2)
O6 0.130(4) 0.050(2) 0.061(3) -0.003(2) 0.026(2) 0.037(2)
S3 0.0732(9) 0.0946(11) 0.0418(8) 0.0139(7) 0.0121(7) 0.0537(8)
C27 0.046(2) 0.031(2) 0.018(2) 0.0017(17) 0.0002(17) 0.0096(17)
F4 0.117(3) 0.057(2) 0.103(3) -0.024(2) -0.009(2) 0.0330(19)
F5 0.092(2) 0.094(2) 0.054(2) 0.0309(18) -0.0011(17) 0.0377(19)
F6 0.073(2) 0.106(3) 0.061(2) 0.0098(19) 0.0223(16) 0.0411(19)
O7 0.201(13) 0.193(13) 0.122(10) 0.050(10) 0.063(10) -0.047(10)
C28 0.172(15) 0.114(12) 0.066(11) 0.061(10) 0.022(10) 0.068(11)
C29 0.042(5) 0.048(6) 0.036(5) 0.011(4) 0.017(4) 0.008(4)
C30 0.144(15) 0.172(16) 0.100(14) 0.112(13) 0.019(11) 0.038(11)
C31 0.094(9) 0.161(13) 0.092(10) 0.096(9) 0.034(8) 0.052(9)

loop_
_atom_type_symbol
_atom_type_description
_atom_type_scat_dispersion_real
_atom_type_scat_dispersion_imag
_atom_type_scat_source
Pd Pd -0.9988 1.0072 'International Tables Vol C Tables 4.2.6.8 and 6.1.1.4'
P P 0.1023 0.0942 'International Tables Vol C Tables 4.2.6.8 and 6.1.1.4'
N N 0.0061 0.0033 'International Tables Vol C Tables 4.2.6.8 and 6.1.1.4'
O O 0.0106 0.0060 'International Tables Vol C Tables 4.2.6.8 and 6.1.1.4'
S S 0.1246 0.1234 'International Tables Vol C Tables 4.2.6.8 and 6.1.1.4'
C C 0.0033 0.0016 'International Tables Vol C Tables 4.2.6.8 and 6.1.1.4'
H H 0.0000 0.0000 'International Tables Vol C Tables 4.2.6.8 and 6.1.1.4'
F F 0.0171 0.0103 'International Tables Vol C Tables 4.2.6.8 and 6.1.1.4'

loop_
_geom_angle_atom_site_label_1
_geom_angle_atom_site_label_2
_geom_angle_atom_site_label_3
_geom_angle
_geom_angle_site_symmetry_1
_geom_angle_site_symmetry_3
_geom_angle_publ_flag
C5A Pd1A N1A 175.52(14) . . ?
C5A Pd1A N2A 81.55(15) . . ?
N1A Pd1A N2A 102.91(13) . . ?
C5A Pd1A P1A 93.23(12) . . ?
N1A Pd1A P1A 82.29(9) . . ?
N2A Pd1A P1A 174.45(10) . . ?
C14A P1A C20A 106.62(18) . . ?
C14A P1A C4A 105.42(18) . . ?
C20A P1A C4A 104.33(18) . . ?
C14A P1A Pd1A 114.50(14) . . ?
C20A P1A Pd1A 121.42(12) . . ?
C4A P1A Pd1A 102.85(13) . . ?
C3A N1A C1A 112.2(3) . . ?
C3A N1A Pd1A 118.4(3) . . ?
C1A N1A Pd1A 129.2(3) . . ?
C12A N2A C13A 107.9(4) . . ?
C12A N2A C11A 108.9(3) . . ?
C13A N2A C11A 109.0(4) . . ?
C12A N2A Pd1A 109.9(3) . . ?
C13A N2A Pd1A 119.3(3) . . ?
C11A N2A Pd1A 101.3(3) . . ?
C3A S1A C2A 90.2(2) . . ?
N1A C1A C2A 112.0(4) . . ?
N1A C1A H1A1 109.2 . . ?
C2A C1A H1A1 109.2 . . ?
N1A C1A H1A2 109.2 . . ?
C2A C1A H1A2 109.2 . . ?
H1A1 C1A H1A2 107.9 . . ?
C1A C2A S1A 107.7(3) . . ?
C1A C2A H2A1 110.2 . . ?
S1A C2A H2A1 110.2 . . ?
C1A C2A H2A2 110.2 . . ?
S1A C2A H2A2 110.2 . . ?
H2A1 C2A H2A2 108.5 . . ?
N1A C3A C4A 123.0(3) . . ?
N1A C3A S1A 117.9(3) . . ?
C4A C3A S1A 119.0(3) . . ?
C3A C4A P1A 109.7(3) . . ?
C3A C4A H4A1 109.7 . . ?
P1A C4A H4A1 109.7 . . ?
C3A C4A H4A2 109.7 . . ?
P1A C4A H4A2 109.7 . . ?
H4A1 C4A H4A2 108.2 . . ?
C6A C5A C10A 116.8(4) . . ?
C6A C5A Pd1A 130.9(3) . . ?
C10A C5A Pd1A 112.2(3) . . ?
C5A C6A C7A 121.5(4) . . ?
C5A C6A H6A 119.2 . . ?
C7A C6A H6A 119.2 . . ?
C8A C7A C6A 120.4(5) . . ?
C8A C7A H7A 119.8 . . ?
C6A C7A H7A 119.8 . . ?
C9A C8A C7A 119.2(4) . . ?
C9A C8A H8A 120.4 . . ?
C7A C8A H8A 120.4 . . ?
C8A C9A C10A 121.2(4) . . ?
C8A C9A H9A 119.4 . . ?
C10A C9A H9A 119.4 . . ?
C9A C10A C5A 120.8(4) . . ?
C9A C10A C11A 122.8(4) . . ?
C5A C10A C11A 116.3(4) . . ?
C10A C11A N2A 110.1(4) . . ?
C10A C11A H11A 109.6 . . ?
N2A C11A H11A 109.6 . . ?
C10A C11A H11B 109.6 . . ?
N2A C11A H11B 109.6 . . ?
H11A C11A H11B 108.2 . . ?
N2A C12A H12A 109.5 . . ?
N2A C12A H12B 109.5 . . ?
H12A C12A H12B 109.5 . . ?
N2A C12A H12C 109.5 . . ?
H12A C12A H12C 109.5 . . ?
H12B C12A H12C 109.5 . . ?
N2A C13A H13A 109.5 . . ?
N2A C13A H13B 109.5 . . ?
H13A C13A H13B 109.5 . . ?
N2A C13A H13C 109.5 . . ?
H13A C13A H13C 109.5 . . ?
H13B C13A H13C 109.5 . . ?
C15A C14A C19A 119.1(4) . . ?
C15A C14A P1A 122.1(3) . . ?
C19A C14A P1A 118.7(3) . . ?
C14A C15A C16A 120.5(5) . . ?
C14A C15A H15A 119.8 . . ?
C16A C15A H15A 119.8 . . ?
C17A C16A C15A 119.7(5) . . ?
C17A C16A H16A 120.2 . . ?
C15A C16A H16A 120.2 . . ?
C18A C17A C16A 121.3(5) . . ?
C18A C17A H17A 119.4 . . ?
C16A C17A H17A 119.4 . . ?
C17A C18A C19A 119.6(5) . . ?
C17A C18A H18A 120.2 . . ?
C19A C18A H18A 120.2 . . ?
C18A C19A C14A 119.9(4) . . ?
C18A C19A H19A 120.0 . . ?
C14A C19A H19A 120.0 . . ?
C25A C20A C21A 119.5(4) . . ?
C25A C20A P1A 122.4(3) . . ?
C21A C20A P1A 118.0(3) . . ?
C22A C21A C20A 119.1(4) . . ?
C22A C21A H21A 120.5 . . ?
C20A C21A H21A 120.5 . . ?
C23A C22A C21A 120.7(4) . . ?
C23A C22A H22A 119.6 . . ?
C21A C22A H22A 119.6 . . ?
C24A C23A C22A 120.1(4) . . ?
C24A C23A H23A 119.9 . . ?
C22A C23A H23A 119.9 . . ?
C23A C24A C25A 120.4(4) . . ?
C23A C24A H24A 119.8 . . ?
C25A C24A H24A 119.8 . . ?
C24A C25A C20A 120.2(4) . . ?
C24A C25A H25A 119.9 . . ?
C20A C25A H25A 119.9 . . ?
C5B Pd1B N2B 82.21(15) . . ?
C5B Pd1B N1B 175.74(14) . . ?
N2B Pd1B N1B 101.00(13) . . ?
C5B Pd1B P1B 97.43(12) . . ?
N2B Pd1B P1B 175.34(9) . . ?
N1B Pd1B P1B 79.61(9) . . ?
C14B P1B C20B 107.74(19) . . ?
C14B P1B C4B 107.15(18) . . ?
C20B P1B C4B 104.97(19) . . ?
C14B P1B Pd1B 122.80(13) . . ?
C20B P1B Pd1B 112.70(14) . . ?
C4B P1B Pd1B 99.62(14) . . ?
C3B N1B C1B 112.8(3) . . ?
C3B N1B Pd1B 117.5(3) . . ?
C1B N1B Pd1B 129.6(3) . . ?
C13B N2B C12B 109.3(4) . . ?
C13B N2B C11B 109.1(3) . . ?
C12B N2B C11B 109.9(4) . . ?
C13B N2B Pd1B 114.9(3) . . ?
C12B N2B Pd1B 109.1(3) . . ?
C11B N2B Pd1B 104.5(3) . . ?
C3B S1B C2B 89.8(2) . . ?
N1B C1B C2B 110.4(4) . . ?
N1B C1B H1B1 109.6 . . ?
C2B C1B H1B1 109.6 . . ?
N1B C1B H1B2 109.6 . . ?
C2B C1B H1B2 109.6 . . ?
H1B1 C1B H1B2 108.1 . . ?
C1B C2B S1B 106.6(3) . . ?
C1B C2B H2B1 110.4 . . ?
S1B C2B H2B1 110.4 . . ?
C1B C2B H2B2 110.4 . . ?
S1B C2B H2B2 110.4 . . ?
H2B1 C2B H2B2 108.6 . . ?
N1B C3B C4B 121.1(4) . . ?
N1B C3B S1B 117.3(3) . . ?
C4B C3B S1B 121.5(3) . . ?
C3B C4B P1B 103.8(3) . . ?
C3B C4B H4B1 111.0 . . ?
P1B C4B H4B1 111.0 . . ?
C3B C4B H4B2 111.0 . . ?
P1B C4B H4B2 111.0 . . ?
H4B1 C4B H4B2 109.0 . . ?
C6B C5B C10B 117.9(4) . . ?
C6B C5B Pd1B 129.1(3) . . ?
C10B C5B Pd1B 112.9(3) . . ?
C5B C6B C7B 120.6(4) . . ?
C5B C6B H6B 119.7 . . ?
C7B C6B H6B 119.7 . . ?
C8B C7B C6B 120.8(4) . . ?
C8B C7B H7B 119.6 . . ?
C6B C7B H7B 119.6 . . ?
C7B C8B C9B 120.0(4) . . ?
C7B C8B H8B 120.0 . . ?
C9B C8B H8B 120.0 . . ?
C8B C9B C10B 119.9(4) . . ?
C8B C9B H9B 120.0 . . ?
C10B C9B H9B 120.0 . . ?
C9B C10B C5B 120.7(4) . . ?
C9B C10B C11B 122.2(4) . . ?
C5B C10B C11B 117.1(4) . . ?
N2B C11B C10B 109.7(3) . . ?
N2B C11B H11C 109.7 . . ?
C10B C11B H11C 109.7 . . ?
N2B C11B H11D 109.7 . . ?
C10B C11B H11D 109.7 . . ?
H11C C11B H11D 108.2 . . ?
N2B C12B H12D 109.5 . . ?
N2B C12B H12E 109.5 . . ?
H12D C12B H12E 109.5 . . ?
N2B C12B H12F 109.5 . . ?
H12D C12B H12F 109.5 . . ?
H12E C12B H12F 109.5 . . ?
N2B C13B H13D 109.5 . . ?
N2B C13B H13E 109.5 . . ?
H13D C13B H13E 109.5 . . ?
N2B C13B H13F 109.5 . . ?
H13D C13B H13F 109.5 . . ?
H13E C13B H13F 109.5 . . ?
C19B C14B C15B 118.2(4) . . ?
C19B C14B P1B 119.0(3) . . ?
C15B C14B P1B 122.7(3) . . ?
C16B C15B C14B 120.8(4) . . ?
C16B C15B H15B 119.6 . . ?
C14B C15B H15B 119.6 . . ?
C15B C16B C17B 120.3(5) . . ?
C15B C16B H16B 119.8 . . ?
C17B C16B H16B 119.8 . . ?
C18B C17B C16B 120.0(5) . . ?
C18B C17B H17B 120.0 . . ?
C16B C17B H17B 120.0 . . ?
C17B C18B C19B 119.9(5) . . ?
C17B C18B H18B 120.0 . . ?
C19B C18B H18B 120.0 . . ?
C14B C19B C18B 120.7(4) . . ?
C14B C19B H19B 119.7 . . ?
C18B C19B H19B 119.7 . . ?
C25B C20B C21B 119.9(4) . . ?
C25B C20B P1B 118.1(3) . . ?
C21B C20B P1B 122.0(3) . . ?
C22B C21B C20B 119.3(5) . . ?
C22B C21B H21B 120.4 . . ?
C20B C21B H21B 120.4 . . ?
C23B C22B C21B 120.1(5) . . ?
C23B C22B H22B 120.0 . . ?
C21B C22B H22B 120.0 . . ?
C24B C23B C22B 121.3(4) . . ?
C24B C23B H23B 119.3 . . ?
C22B C23B H23B 119.3 . . ?
C23B C24B C25B 119.6(5) . . ?
C23B C24B H24B 120.2 . . ?
C25B C24B H24B 120.2 . . ?
C20B C25B C24B 119.8(4) . . ?
C20B C25B H25B 120.1 . . ?
C24B C25B H25B 120.1 . . ?
O1 S2 O2 115.2(3) . . ?
O1 S2 O3 115.0(3) . . ?
O2 S2 O3 114.3(3) . . ?
O1 S2 C26 103.3(2) . . ?
O2 S2 C26 103.0(2) . . ?
O3 S2 C26 103.7(2) . . ?
F3 C26 F2 106.7(5) . . ?
F3 C26 F1 108.3(5) . . ?
F2 C26 F1 105.8(4) . . ?
F3 C26 S2 112.3(3) . . ?
F2 C26 S2 111.6(4) . . ?
F1 C26 S2 111.8(4) . . ?
O4 S3 O5 117.8(3) . . ?
O4 S3 O6 112.5(3) . . ?
O5 S3 O6 115.3(3) . . ?
O4 S3 C27 104.3(2) . . ?
O5 S3 C27 102.2(2) . . ?
O6 S3 C27 102.0(2) . . ?
F5 C27 F4 107.6(4) . . ?
F5 C27 F6 105.3(3) . . ?
F4 C27 F6 103.8(4) . . ?
F5 C27 S3 113.7(3) . . ?
F4 C27 S3 114.5(3) . . ?
F6 C27 S3 111.1(3) . . ?
C29 O7 C30 99.5(11) . . ?
O7 C29 C28 123.0(12) . . ?
C31 C30 O7 153.4(15) . . ?

loop_
_geom_bond_atom_site_label_1
_geom_bond_atom_site_label_2
_geom_bond_distance
_geom_bond_site_symmetry_2
_geom_bond_publ_flag
Pd1A C5A 1.993(4) . ?
Pd1A N1A 2.163(3) . ?
Pd1A N2A 2.173(3) . ?
Pd1A P1A 2.2186(10) . ?
P1A C14A 1.808(4) . ?
P1A C20A 1.817(4) . ?
P1A C4A 1.834(4) . ?
N1A C3A 1.273(5) . ?
N1A C1A 1.465(5) . ?
N2A C12A 1.476(5) . ?
N2A C13A 1.484(6) . ?
N2A C11A 1.498(6) . ?
S1A C3A 1.747(4) . ?
S1A C2A 1.795(5) . ?
C1A C2A 1.481(7) . ?
C1A H1A1 0.9900 . ?
C1A H1A2 0.9900 . ?
C2A H2A1 0.9900 . ?
C2A H2A2 0.9900 . ?
C3A C4A 1.478(5) . ?
C4A H4A1 0.9900 . ?
C4A H4A2 0.9900 . ?
C5A C6A 1.393(6) . ?
C5A C10A 1.415(5) . ?
C6A C7A 1.396(6) . ?
C6A H6A 0.9500 . ?
C7A C8A 1.384(7) . ?
C7A H7A 0.9500 . ?
C8A C9A 1.368(7) . ?
C8A H8A 0.9500 . ?
C9A C10A 1.392(6) . ?
C9A H9A 0.9500 . ?
C10A C11A 1.477(7) . ?
C11A H11A 0.9900 . ?
C11A H11B 0.9900 . ?
C12A H12A 0.9800 . ?
C12A H12B 0.9800 . ?
C12A H12C 0.9800 . ?
C13A H13A 0.9800 . ?
C13A H13B 0.9800 . ?
C13A H13C 0.9800 . ?
C14A C15A 1.379(6) . ?
C14A C19A 1.411(6) . ?
C15A C16A 1.382(6) . ?
C15A H15A 0.9500 . ?
C16A C17A 1.374(8) . ?
C16A H16A 0.9500 . ?
C17A C18A 1.372(7) . ?
C17A H17A 0.9500 . ?
C18A C19A 1.381(6) . ?
C18A H18A 0.9500 . ?
C19A H19A 0.9500 . ?
C20A C25A 1.398(5) . ?
C20A C21A 1.399(5) . ?
C21A C22A 1.393(6) . ?
C21A H21A 0.9500 . ?
C22A C23A 1.384(6) . ?
C22A H22A 0.9500 . ?
C23A C24A 1.369(6) . ?
C23A H23A 0.9500 . ?
C24A C25A 1.384(6) . ?
C24A H24A 0.9500 . ?
C25A H25A 0.9500 . ?
Pd1B C5B 2.002(4) . ?
Pd1B N2B 2.152(3) . ?
Pd1B N1B 2.154(3) . ?
Pd1B P1B 2.2237(10) . ?
P1B C14B 1.800(4) . ?
P1B C20B 1.812(4) . ?
P1B C4B 1.845(4) . ?
N1B C3B 1.285(5) . ?
N1B C1B 1.456(5) . ?
N2B C13B 1.473(6) . ?
N2B C12B 1.484(5) . ?
N2B C11B 1.493(6) . ?
S1B C3B 1.744(4) . ?
S1B C2B 1.808(5) . ?
C1B C2B 1.499(7) . ?
C1B H1B1 0.9900 . ?
C1B H1B2 0.9900 . ?
C2B H2B1 0.9900 . ?
C2B H2B2 0.9900 . ?
C3B C4B 1.493(6) . ?
C4B H4B1 0.9900 . ?
C4B H4B2 0.9900 . ?
C5B C6B 1.392(6) . ?
C5B C10B 1.400(6) . ?
C6B C7B 1.395(6) . ?
C6B H6B 0.9500 . ?
C7B C8B 1.352(6) . ?
C7B H7B 0.9500 . ?
C8B C9B 1.387(7) . ?
C8B H8B 0.9500 . ?
C9B C10B 1.389(6) . ?
C9B H9B 0.9500 . ?
C10B C11B 1.498(6) . ?
C11B H11C 0.9900 . ?
C11B H11D 0.9900 . ?
C12B H12D 0.9800 . ?
C12B H12E 0.9800 . ?
C12B H12F 0.9800 . ?
C13B H13D 0.9800 . ?
C13B H13E 0.9800 . ?
C13B H13F 0.9800 . ?
C14B C19B 1.379(6) . ?
C14B C15B 1.388(6) . ?
C15B C16B 1.366(6) . ?
C15B H15B 0.9500 . ?
C16B C17B 1.374(7) . ?
C16B H16B 0.9500 . ?
C17B C18B 1.360(7) . ?
C17B H17B 0.9500 . ?
C18B C19B 1.388(6) . ?
C18B H18B 0.9500 . ?
C19B H19B 0.9500 . ?
C20B C25B 1.384(6) . ?
C20B C21B 1.395(6) . ?
C21B C22B 1.381(6) . ?
C21B H21B 0.9500 . ?
C22B C23B 1.378(8) . ?
C22B H22B 0.9500 . ?
C23B C24B 1.352(7) . ?
C23B H23B 0.9500 . ?
C24B C25B 1.399(6) . ?
C24B H24B 0.9500 . ?
C25B H25B 0.9500 . ?
O1 S2 1.430(3) . ?
O2 S2 1.431(4) . ?
O3 S2 1.433(4) . ?
S2 C26 1.803(5) . ?
C26 F3 1.321(6) . ?
C26 F2 1.335(6) . ?
C26 F1 1.345(6) . ?
O4 S3 1.419(4) . ?
O5 S3 1.426(4) . ?
O6 S3 1.466(4) . ?
S3 C27 1.761(4) . ?
C27 F5 1.321(5) . ?
C27 F4 1.321(5) . ?
C27 F6 1.365(5) . ?
O7 C29 1.470(9) . ?
O7 C30 1.547(9) . ?
C28 C29 1.494(10) . ?
C30 C31 1.530(10) . ?
